data_2237248
loop_
_publ_author_name
'Smith, Graham'

_publ_section_title
;
 Poly[(\m~6~-4-amino-3,5,6-trichloropyridine-2-carboxylato)aquacaesium]
;
_journal_coeditor_code WM2705
_journal_issue 1
_journal_name_full 'Acta Crystallographica Section E'
_journal_page_first m22
_journal_page_last m23
_journal_paper_doi 10.1107/S1600536812049562
_journal_volume 69
_journal_year 2013
_chemical_formula_iupac '[Cs (C6 H2 Cl3 N2 O2) (H2 O)]'
_chemical_formula_moiety 'C6 H4 Cl3 Cs N2 O3'
_chemical_formula_sum 'C6 H4 Cl3 Cs N2 O3'
_chemical_formula_weight 391.37
_chemical_name_common 'caesium 4-amino-3,5,6-trichloropicolinate monohydrate'
_chemical_name_systematic
;
Poly[(\m~6~-4-amino-3,5,6-trichloropyridine-2-carboxylato)aquacaesium]
;
_space_group_IT_number 11
_symmetry_cell_setting monoclinic
_symmetry_space_group_name_Hall '-P 2yb'
_symmetry_space_group_name_H-M 'P 1 21/m 1'
_atom_sites_solution_hydrogens geom
_atom_sites_solution_primary direct
_atom_sites_solution_secondary difmap
_audit_creation_method SHELXL-97
_cell_angle_alpha 90.00
_cell_angle_beta 101.005(4)
_cell_angle_gamma 90.00
_cell_formula_units_Z 2
_cell_length_a 7.0816(3)
_cell_length_b 6.6863(2)
_cell_length_c 11.7382(5)
_cell_measurement_reflns_used 3047
_cell_measurement_temperature 200.0(10)
_cell_measurement_theta_max 28.74
_cell_measurement_theta_min 3.52
_cell_volume 545.58(4)
_computing_cell_refinement 'CrysAlis PRO (Agilent, 2012)'
_computing_data_collection 'CrysAlis PRO (Agilent, 2012)'
_computing_data_reduction 'CrysAlis PRO (Agilent, 2012)'
_computing_molecular_graphics 'PLATON (Spek, 2009)'
_computing_publication_material 'PLATON (Spek, 2009)'
_computing_structure_refinement 'SHELXL97 (Sheldrick, 2008) within WinGX (Farrugia, 2012)'
_computing_structure_solution 'SIR92 (Altomare <i>et al.</i>, 1993)'
_diffrn_ambient_temperature 200.0(10)
_diffrn_detector_area_resol_mean 16.077
_diffrn_measured_fraction_theta_full 0.997
_diffrn_measured_fraction_theta_max 0.997
_diffrn_measurement_device_type 'Oxford Diffraction Gemini-S CCD detector'
_diffrn_measurement_method '\w scans'
_diffrn_radiation_monochromator graphite
_diffrn_radiation_source 'Enhance Mo X-ray source'
_diffrn_radiation_type MoK\a
_diffrn_radiation_wavelength 0.71073
_diffrn_reflns_av_R_equivalents 0.0263
_diffrn_reflns_av_sigmaI/netI 0.0255
_diffrn_reflns_limit_h_max 7
_diffrn_reflns_limit_h_min -8
_diffrn_reflns_limit_k_max 8
_diffrn_reflns_limit_k_min -8
_diffrn_reflns_limit_l_max 14
_diffrn_reflns_limit_l_min -11
_diffrn_reflns_number 3773
_diffrn_reflns_theta_full 25.99
_diffrn_reflns_theta_max 25.99
_diffrn_reflns_theta_min 3.52
_diffrn_standards_number 0
_exptl_absorpt_coefficient_mu 4.114
_exptl_absorpt_correction_T_max 0.98
_exptl_absorpt_correction_T_min 0.67
_exptl_absorpt_correction_type multi-scan
_exptl_absorpt_process_details '(CrysAlis PRO; Agilent, 2012)'
_exptl_crystal_colour colourless
_exptl_crystal_density_diffrn 2.382
_exptl_crystal_density_method 'not measured'
_exptl_crystal_description plate
_exptl_crystal_F_000 368
_exptl_crystal_size_max 0.25
_exptl_crystal_size_mid 0.20
_exptl_crystal_size_min 0.08
_refine_diff_density_max 0.553
_refine_diff_density_min -0.558
_refine_ls_extinction_coef 0.0132(11)
_refine_ls_extinction_expression Fc^*^=kFc[1+0.001xFc^2^\l^3^/sin(2\q)]^-1/4^
_refine_ls_extinction_method 'SHELXL97 (Sheldrick, 2008) within WinGX (Farrugia, 2012)'
_refine_ls_goodness_of_fit_ref 0.979
_refine_ls_hydrogen_treatment constr
_refine_ls_matrix_type full
_refine_ls_number_parameters 89
_refine_ls_number_reflns 1164
_refine_ls_number_restraints 0
_refine_ls_restrained_S_all 0.979
_refine_ls_R_factor_all 0.0216
_refine_ls_R_factor_gt 0.0207
_refine_ls_shift/su_max 0.001
_refine_ls_shift/su_mean 0.000
_refine_ls_structure_factor_coef Fsqd
_refine_ls_weighting_details 'calc w=1/[\s^2^(Fo^2^)+(0.0338P)^2^+0.1378P] where P=(Fo^2^+2Fc^2^)/3'
_refine_ls_weighting_scheme calc
_refine_ls_wR_factor_gt 0.0521
_refine_ls_wR_factor_ref 0.0526
_reflns_number_gt 1118
_reflns_number_total 1164
_reflns_threshold_expression I>2\s(I)
_cod_data_source_file wm2705.cif
_cod_data_source_block I
_cod_original_sg_symbol_H-M 'P 21/m'
_cod_database_code 2237248
_cod_database_fobs_code 2237248

loop_
_symmetry_equiv_pos_as_xyz
'x, y, z'
'-x, y+1/2, -z'
'-x, -y, -z'
'x, -y+1/2, z'

loop_
_atom_site_type_symbol
_atom_site_label
_atom_site_fract_x
_atom_site_fract_y
_atom_site_fract_z
_atom_site_U_iso_or_equiv
_atom_site_adp_type
_atom_site_calc_flag
_atom_site_refinement_flags
_atom_site_occupancy
_atom_site_symmetry_multiplicity
Cs Cs1 0.29271(3) 0.2500 0.885412(19) 0.02831(13) Uani d S 1 2
Cl Cl3 -0.06235(13) 0.2500 0.12344(9) 0.0326(2) Uani d S 1 2
Cl Cl5 -0.01008(14) 0.2500 0.58974(9) 0.0291(2) Uani d S 1 2
Cl Cl6 0.44747(14) 0.2500 0.61009(9) 0.0335(2) Uani d S 1 2
O O1W -0.1573(4) 0.2500 0.8385(3) 0.0433(8) Uani d S 1 2
H H11W -0.2387 0.1425 0.8335 0.065 Uiso d R 1 1
O O21 0.4110(3) 0.0836(3) 0.14016(17) 0.0369(5) Uani d . 1 1
N N1 0.3823(4) 0.2500 0.3865(3) 0.0223(6) Uani d S 1 2
N N4 -0.2153(5) 0.2500 0.3441(3) 0.0380(8) Uani d S 1 2
H H41 -0.2870 0.2500 0.2908 0.046 Uiso d R 1 2
H H42 -0.2700 0.2500 0.3968 0.046 Uiso d R 1 2
C C2 0.2692(5) 0.2500 0.2807(3) 0.0211(7) Uani d S 1 2
C C3 0.0719(5) 0.2500 0.2649(3) 0.0230(7) Uani d S 1 2
C C4 -0.0239(5) 0.2500 0.3586(3) 0.0241(8) Uani d S 1 2
C C5 0.0961(5) 0.2500 0.4690(3) 0.0224(7) Uani d S 1 2
C C6 0.2937(5) 0.2500 0.4763(3) 0.0221(7) Uani d S 1 2
C C21 0.3725(5) 0.2500 0.1780(3) 0.0253(8) Uani d S 1 2

loop_
_atom_site_aniso_label
_atom_site_aniso_U_11
_atom_site_aniso_U_22
_atom_site_aniso_U_33
_atom_site_aniso_U_12
_atom_site_aniso_U_13
_atom_site_aniso_U_23
Cs1 0.02573(17) 0.03285(17) 0.02648(18) 0.000 0.00536(11) 0.000
Cl3 0.0204(5) 0.0427(5) 0.0316(5) 0.000 -0.0029(4) 0.000
Cl5 0.0277(5) 0.0283(5) 0.0359(5) 0.000 0.0172(4) 0.000
Cl6 0.0263(5) 0.0492(6) 0.0243(5) 0.000 0.0034(4) 0.000
O1W 0.0298(16) 0.0423(17) 0.056(2) 0.000 0.0042(15) 0.000
O21 0.0456(12) 0.0340(11) 0.0352(12) 0.0137(9) 0.0178(10) 0.0035(9)
N1 0.0173(15) 0.0238(15) 0.0266(17) 0.000 0.0061(12) 0.000
N4 0.0158(16) 0.058(2) 0.041(2) 0.000 0.0076(14) 0.000
C2 0.0187(17) 0.0181(16) 0.027(2) 0.000 0.0048(14) 0.000
C3 0.0169(17) 0.0240(17) 0.027(2) 0.000 0.0008(15) 0.000
C4 0.0164(17) 0.0187(16) 0.037(2) 0.000 0.0052(15) 0.000
C5 0.0198(17) 0.0196(16) 0.030(2) 0.000 0.0116(15) 0.000
C6 0.0194(17) 0.0216(16) 0.0243(19) 0.000 0.0020(14) 0.000
C21 0.0149(16) 0.036(2) 0.0238(19) 0.000 0.0002(14) 0.000

loop_
_atom_type_symbol
_atom_type_description
_atom_type_scat_dispersion_real
_atom_type_scat_dispersion_imag
_atom_type_scat_source
C C 0.0033 0.0016 'International Tables Vol C Tables 4.2.6.8 and 6.1.1.4'
H H 0.0000 0.0000 'International Tables Vol C Tables 4.2.6.8 and 6.1.1.4'
N N 0.0061 0.0033 'International Tables Vol C Tables 4.2.6.8 and 6.1.1.4'
O O 0.0106 0.0060 'International Tables Vol C Tables 4.2.6.8 and 6.1.1.4'
Cl Cl 0.1484 0.1585 'International Tables Vol C Tables 4.2.6.8 and 6.1.1.4'
Cs Cs -0.3680 2.1192 'International Tables Vol C Tables 4.2.6.8 and 6.1.1.4'

loop_
_geom_angle_atom_site_label_1
_geom_angle_atom_site_label_2
_geom_angle_atom_site_label_3
_geom_angle_site_symmetry_1
_geom_angle_site_symmetry_3
_geom_angle
_geom_angle_publ_flag
Cl5 Cs1 Cl6 . . 51.87(2) no
Cl5 Cs1 O1W . . 56.55(7) no
Cl5 Cs1 O21 . 1_556 152.65(4) no
Cl3 Cs1 Cl5 2_546 . 78.56(2) no
Cl3 Cs1 Cl5 2_556 . 78.56(2) no
Cl5 Cs1 O21 . 2_656 100.91(4) no
Cl5 Cs1 O21 . 3_656 100.91(4) no
Cl5 Cs1 O21 . 4_556 152.65(4) no
Cl6 Cs1 O1W . . 108.42(7) no
Cl6 Cs1 O21 . 1_556 141.22(4) no
Cl3 Cs1 Cl6 2_546 . 100.49(2) no
Cl3 Cs1 Cl6 2_556 . 100.49(2) no
Cl6 Cs1 O21 . 2_656 65.68(4) no
Cl6 Cs1 O21 . 3_656 65.68(4) no
Cl6 Cs1 O21 . 4_556 141.22(4) no
O1W Cs1 O21 . 1_556 104.15(7) no
Cl3 Cs1 O1W 2_546 . 64.390(10) no
Cl3 Cs1 O1W 2_556 . 64.390(10) no
O1W Cs1 O21 . 2_656 131.69(4) no
O1W Cs1 O21 . 3_656 131.69(4) no
O1W Cs1 O21 . 4_556 104.15(7) no
Cl3 Cs1 O21 2_546 1_556 75.19(4) no
Cl3 Cs1 O21 2_556 1_556 112.36(4) no
O21 Cs1 O21 1_556 2_656 106.40(5) no
O21 Cs1 O21 1_556 3_656 77.10(5) no
O21 Cs1 O21 1_556 4_556 41.36(5) no
Cl3 Cs1 Cl3 2_546 2_556 128.44(2) no
Cl3 Cs1 O21 2_546 2_656 160.44(4) no
Cl3 Cs1 O21 2_546 3_656 69.70(4) no
Cl3 Cs1 O21 2_546 4_556 112.36(4) no
Cl3 Cs1 O21 2_556 2_656 69.70(4) no
Cl3 Cs1 O21 2_556 3_656 160.44(4) no
Cl3 Cs1 O21 2_556 4_556 75.19(4) no
O21 Cs1 O21 2_656 3_656 91.43(5) no
O21 Cs1 O21 2_656 4_556 77.10(5) no
O21 Cs1 O21 3_656 4_556 106.40(5) no
Cs1 Cl3 C3 2_546 . 100.54(5) no
Cs1 Cl3 C3 2_556 . 100.54(5) no
Cs1 Cl3 Cs1 2_546 2_556 128.44(3) no
Cs1 Cl5 C5 . . 120.18(13) no
Cs1 Cl6 C6 . . 124.53(13) no
Cs1 O21 Cs1 1_554 2_646 102.90(6) no
Cs1 O1W H11W . . 128.00 no
Cs1 O1W H11W . 4_555 128.00 no
H11W O1W H11W . 4_555 103.00 no
C2 N1 C6 . . 116.5(3) no
C4 N4 H41 . . 130.00 no
H41 N4 H42 . . 108.00 no
C4 N4 H42 . . 123.00 no
N1 C2 C21 . . 116.1(3) no
N1 C2 C3 . . 122.4(3) no
C3 C2 C21 . . 121.5(3) no
C2 C3 C4 . . 121.8(3) no
Cl3 C3 C2 . . 118.9(3) no
Cl3 C3 C4 . . 119.3(3) no
N4 C4 C5 . . 122.5(3) no
C3 C4 C5 . . 115.2(3) no
N4 C4 C3 . . 122.3(3) no
C4 C5 C6 . . 118.8(3) no
Cl5 C5 C4 . . 118.4(3) no
Cl5 C5 C6 . . 122.8(3) no
Cl6 C6 C5 . . 120.6(3) no
Cl6 C6 N1 . . 114.2(3) no
N1 C6 C5 . . 125.2(3) no

loop_
_geom_bond_atom_site_label_1
_geom_bond_atom_site_label_2
_geom_bond_site_symmetry_2
_geom_bond_distance
_geom_bond_publ_flag
Cs1 Cl5 . 3.7151(11) yes
Cs1 Cl6 . 3.6052(11) yes
Cs1 O1W . 3.129(3) yes
Cs1 O21 2_656 3.116(2) yes
Cs1 O21 3_656 3.116(2) yes
Cs1 O21 4_556 3.150(2) yes
Cs1 O21 1_556 3.150(2) yes
Cs1 Cl3 2_546 3.7127(4) yes
Cs1 Cl3 2_556 3.7127(4) yes
Cl5 C5 . 1.727(4) no
Cl6 C6 . 1.732(4) no
C21 O21 . 1.247(3) no
C21 O21 4_555 1.247(3) no
O1W H11W . 0.9200 no
O1W H11W 4_555 0.9200 no
N1 C2 . 1.343(5) no
N1 C6 . 1.326(5) no
N4 C4 . 1.333(5) no
N4 H42 . 0.7900 no
N4 H41 . 0.7300 no
C2 C3 . 1.374(5) no
C2 C21 . 1.525(5) no
C3 C4 . 1.398(5) no
C3 Cl3 . 1.749(4) no
C4 C5 . 1.408(5) no
C5 C6 . 1.386(5) no

loop_
_geom_hbond_atom_site_label_D
_geom_hbond_atom_site_label_H
_geom_hbond_atom_site_label_A
_geom_hbond_site_symmetry_A
_geom_hbond_distance_DH
_geom_hbond_distance_HA
_geom_hbond_distance_DA
_geom_hbond_angle_DHA
_geom_hbond_publ_flag
O1W H11W O21 3_556 0.92 2.00 2.905(3) 168 yes
N4 H42 N1 1_455 0.79 2.44 2.985(5) 127 yes
N4 H42 Cl5 . 0.79 2.63 2.971(4) 108 no
N4 H41 Cl3 . 0.73 2.75 2.992(4) 102 no

loop_
_geom_torsion_atom_site_label_1
_geom_torsion_atom_site_label_2
_geom_torsion_atom_site_label_3
_geom_torsion_atom_site_label_4
_geom_torsion
_geom_torsion_publ_flag
Cl6 Cs1 Cl5 C5 0.000(10) no
O1W Cs1 Cl5 C5 180.000(10) no
Cl5 Cs1 Cl6 C6 0.000(10) no
O1W Cs1 Cl6 C6 0.000(10) no
Cs1 Cl5 C5 C4 180.000(10) no
Cs1 Cl5 C5 C6 0.000(10) no
Cs1 Cl6 C6 N1 180.000(10) no
Cs1 Cl6 C6 C5 0.000(10) no
C6 N1 C2 C3 0.000(10) no
C6 N1 C2 C21 180.000(10) no
C2 N1 C6 Cl6 180.000(10) no
C2 N1 C6 C5 0.000(10) no
N1 C2 C3 Cl3 180.000(10) no
N1 C2 C3 C4 0.000(10) no
C21 C2 C3 Cl3 0.000(10) no
C21 C2 C3 C4 180.000(10) no
N1 C2 C21 O21 89.9(3) no
C3 C2 C21 O21 -90.1(3) no
Cl3 C3 C4 N4 0.000(10) no
Cl3 C3 C4 C5 180.000(10) no
C2 C3 C4 N4 180.000(10) no
C2 C3 C4 C5 0.000(10) no
N4 C4 C5 Cl5 0.000(10) no
N4 C4 C5 C6 180.000(10) no
C3 C4 C5 Cl5 180.000(10) no
C3 C4 C5 C6 0.000(10) no
Cl5 C5 C6 Cl6 0.000(10) no
Cl5 C5 C6 N1 180.000(10) no
C4 C5 C6 Cl6 180.000(10) no
C4 C5 C6 N1 0.000(10) no
